data_7701664
loop_
_publ_author_name
'Perry, Mitchell R.'
'Gilmour, Damon J.'
'Schafer, Laurel L.'

_publ_section_title
;
 Mono, bis, and tris(phosphoramidate) titanium complexes: synthesis,
 structure, and reactivity investigations.
;
_journal_issue 26
_journal_name_full 'Dalton transactions (Cambridge, England : 2003)'
_journal_page_first 9782
_journal_page_last 9790
_journal_paper_doi 10.1039/c9dt00911f
_journal_volume 48
_journal_year 2019
_chemical_formula_moiety 'C38 H63 N4 O9 P3 Ti'
_chemical_formula_sum 'C38 H63 N4 O9 P3 Ti'
_chemical_formula_weight 860.73
_chemical_name_systematic mp-218
_space_group_crystal_system monoclinic
_space_group_IT_number 14
_space_group_name_Hall '-P 2ybc'
_space_group_name_H-M_alt 'P 1 21/c 1'
_atom_sites_solution_hydrogens geom
_atom_sites_solution_primary direct
_audit_creation_date 2017-05-16
_audit_creation_method
;
Olex2 1.2
(compiled 2017.03.28 svn.r3405 for OlexSys, GUI svn.r5335)
;
_audit_update_record
;
2019-03-25 deposited with the CCDC.	2019-04-22 downloaded from the CCDC.
;
_cell_angle_alpha 90
_cell_angle_beta 94.609(2)
_cell_angle_gamma 90
_cell_formula_units_Z 4
_cell_length_a 12.2852(7)
_cell_length_b 17.6497(9)
_cell_length_c 20.5001(12)
_cell_measurement_reflns_used 8082
_cell_measurement_temperature 100
_cell_measurement_theta_max 24.984
_cell_measurement_theta_min 2.196
_cell_volume 4430.7(4)
_computing_cell_refinement 'SAINT v8.34A (Bruker, 2013)'
_computing_data_collection 'SAINT v8.34A (Bruker, 2013)'
_computing_data_reduction 'SAINT v8.34A (Bruker, 2013)'
_computing_molecular_graphics 'Olex2 (Dolomanov et al., 2009)'
_computing_publication_material 'Olex2 (Dolomanov et al., 2009)'
_computing_structure_refinement 'ShelXL (Sheldrick, 2015)'
_computing_structure_solution 'SIR2004 (Burla et al., 2007)'
_diffrn_ambient_temperature 100
_diffrn_measured_fraction_theta_full 1.000
_diffrn_measured_fraction_theta_max 0.997
_diffrn_measurement_device_type 'Bruker Apex-II CCD'
_diffrn_radiation_type MoK\a
_diffrn_radiation_wavelength 0.71073
_diffrn_reflns_av_R_equivalents 0.0732
_diffrn_reflns_av_unetI/netI 0.0608
_diffrn_reflns_Laue_measured_fraction_full 1.000
_diffrn_reflns_Laue_measured_fraction_max 0.997
_diffrn_reflns_limit_h_max 12
_diffrn_reflns_limit_h_min -14
_diffrn_reflns_limit_k_max 20
_diffrn_reflns_limit_k_min -21
_diffrn_reflns_limit_l_max 24
_diffrn_reflns_limit_l_min -24
_diffrn_reflns_number 45257
_diffrn_reflns_point_group_measured_fraction_full 1.000
_diffrn_reflns_point_group_measured_fraction_max 0.997
_diffrn_reflns_theta_full 25.242
_diffrn_reflns_theta_max 25.427
_diffrn_reflns_theta_min 1.525
_exptl_absorpt_coefficient_mu 0.355
_exptl_absorpt_correction_T_max 0.7453
_exptl_absorpt_correction_T_min 0.5847
_exptl_absorpt_correction_type multi-scan
_exptl_absorpt_process_details
'SADABS-2014/5 (Bruker,2014/5) was used for absorption correction. wR2(int) was 0.0880 before and 0.0696 after correction. The Ratio of minimum to maximum transmission is 0.7845. The \l/2 correction factor is Not present.'
_exptl_crystal_colour 'clear red'
_exptl_crystal_colour_lustre clear
_exptl_crystal_colour_primary red
_exptl_crystal_density_diffrn 1.290
_exptl_crystal_description prism
_exptl_crystal_F_000 1832
_exptl_crystal_size_max 0.218
_exptl_crystal_size_mid 0.105
_exptl_crystal_size_min 0.047
_refine_diff_density_max 0.684
_refine_diff_density_min -0.550
_refine_diff_density_rms 0.076
_refine_ls_extinction_method none
_refine_ls_goodness_of_fit_ref 1.053
_refine_ls_hydrogen_treatment constr
_refine_ls_matrix_type full
_refine_ls_number_parameters 510
_refine_ls_number_reflns 8153
_refine_ls_number_restraints 0
_refine_ls_restrained_S_all 1.053
_refine_ls_R_factor_all 0.0745
_refine_ls_R_factor_gt 0.0455
_refine_ls_shift/su_max 0.001
_refine_ls_shift/su_mean 0.000
_refine_ls_structure_factor_coef Fsqd
_refine_ls_weighting_details 'w=1/[\s^2^(Fo^2^)+(0.0513P)^2^+3.0537P] where P=(Fo^2^+2Fc^2^)/3'
_refine_ls_weighting_scheme calc
_refine_ls_wR_factor_gt 0.1035
_refine_ls_wR_factor_ref 0.1190
_reflns_Friedel_coverage 0.000
_reflns_number_gt 5970
_reflns_number_total 8153
_reflns_threshold_expression 'I > 2\s(I)'
_cod_data_source_file c9dt00911f2.cif
_cod_data_source_block mo_ls609_0m
_cod_database_code 7701664
_shelx_shelxl_version_number 2014/7
_shelx_space_group_comment
;
The symmetry employed for this shelxl refinement is uniquely defined
by the following loop, which should always be used as a source of
symmetry information in preference to the above space-group names.
They are only intended as comments.
;
_shelx_estimated_absorpt_t_max 0.983
_shelx_estimated_absorpt_t_min 0.927
_olex2_refinement_description
;
1. Fixed Uiso
 At 1.2 times of:
  All C(H) groups, All C(H,H) groups
 At 1.5 times of:
  All C(H,H,H) groups
2.a Secondary CH2 refined with riding coordinates:
 C00L(H00A,H00B), C00Q(H00C,H00D), C012(H01D,H01E), C015(H01I,H01J), C01A(H01W,
 H01X), C01I(H4AA,HJ)
2.b Aromatic/amide H refined with riding coordinates:
 C00N(H00N), C00O(H00O), C00R(H00R), C00X(H00X), C00Z(H00Z), C011(H011),
 C013(H013), C01C(H01Z), C01D(H01)
2.c Idealised Me refined as rotating group:
 C00T(H00E,H00F,H00G), C00V(H00H,H00I,H00J), C010(H01A,H01B,H01C), C014(H01F,
 H01G,H01H), C016(H01K,H01L,H01M), C017(H01N,H01O,H01P), C018(H01Q,H01R,H01S),
 C019(H01T,H01U,H01V), C01B(H01Y,H,HA), C01E(H0AA,HB,HC), C01F(H1AA,HD,HE),
 C01G(H2AA,HF,HG), C01H(H3AA,HH,HI), C01J(H5AA,HK,HL)
;
_olex2_exptl_crystal_mounting_method 'Cryo loop'
_olex2_submission_original_sample_id mp-218
_olex2_submission_special_instructions 'No special instructions were received'

loop_
_space_group_symop_operation_xyz
'x, y, z'
'-x, y+1/2, -z+1/2'
'-x, -y, -z'
'x, -y-1/2, z-1/2'

loop_
_atom_site_label
_atom_site_type_symbol
_atom_site_fract_x
_atom_site_fract_y
_atom_site_fract_z
_atom_site_U_iso_or_equiv
_atom_site_adp_type
_atom_site_occupancy
_atom_site_site_symmetry_order
_atom_site_calc_flag
_atom_site_refinement_flags_posn
Ti01 Ti 0.71389(4) 0.50196(3) 0.19396(2) 0.00939(12) Uani 1 1 d .
P002 P 0.81031(5) 0.55081(4) 0.08683(3) 0.01091(16) Uani 1 1 d .
P003 P 0.82612(5) 0.49118(4) 0.35171(3) 0.01247(17) Uani 1 1 d .
P004 P 0.54181(5) 0.59585(4) 0.21338(4) 0.01254(17) Uani 1 1 d .
O005 O 0.65796(14) 0.61919(10) 0.20664(9) 0.0137(4) Uani 1 1 d .
O006 O 0.69646(14) 0.51974(10) 0.09489(9) 0.0127(4) Uani 1 1 d .
O007 O 0.88029(14) 0.50249(10) 0.04202(9) 0.0139(4) Uani 1 1 d .
O008 O 0.77650(14) 0.50044(10) 0.28128(9) 0.0141(4) Uani 1 1 d .
O009 O 0.94807(14) 0.46663(11) 0.34163(9) 0.0157(4) Uani 1 1 d .
O00A O 0.80132(14) 0.62859(10) 0.04898(9) 0.0159(4) Uani 1 1 d .
O00B O 0.49804(14) 0.62897(11) 0.27783(9) 0.0165(4) Uani 1 1 d .
O00C O 0.83829(15) 0.57368(10) 0.38317(9) 0.0165(4) Uani 1 1 d .
O00D O 0.45517(15) 0.62701(11) 0.15968(10) 0.0185(5) Uani 1 1 d .
N00E N 0.86082(16) 0.54902(12) 0.16011(11) 0.0104(5) Uani 1 1 d .
N00F N 0.75749(18) 0.43869(13) 0.39125(11) 0.0163(5) Uani 1 1 d .
N00G N 0.54902(16) 0.50565(12) 0.20760(11) 0.0115(5) Uani 1 1 d .
N00H N 0.71558(17) 0.39602(12) 0.18097(12) 0.0150(5) Uani 1 1 d .
C00I C 1.0439(2) 0.50316(16) 0.19555(13) 0.0141(6) Uani 1 1 d .
C00J C 0.4646(2) 0.44935(15) 0.20645(14) 0.0140(6) Uani 1 1 d .
C00K C 0.9712(2) 0.56389(15) 0.18474(13) 0.0116(6) Uani 1 1 d .
C00L C 0.5748(2) 0.63941(17) 0.33581(14) 0.0187(6) Uani 1 1 d .
H00A H 0.6387 0.6671 0.3242 0.022 Uiso 1 1 calc R
H00B H 0.5982 0.5906 0.3536 0.022 Uiso 1 1 calc R
C00M C 1.0049(2) 0.63839(15) 0.19957(13) 0.0142(6) Uani 1 1 d .
C00N C 1.1514(2) 0.51863(17) 0.21900(14) 0.0192(7) Uani 1 1 d .
H00N H 1.2009 0.4789 0.2249 0.023 Uiso 1 1 calc R
C00O C 1.1119(2) 0.65081(17) 0.22410(14) 0.0186(6) Uani 1 1 d .
H00O H 1.1345 0.7000 0.2344 0.022 Uiso 1 1 calc R
C00P C 0.7702(2) 0.40988(15) 0.45503(14) 0.0151(6) Uani 1 1 d .
C00Q C 1.0280(2) 0.46368(17) 0.39830(14) 0.0177(6) Uani 1 1 d .
H00C H 0.9971 0.4385 0.4346 0.021 Uiso 1 1 calc R
H00D H 1.0496 0.5145 0.4119 0.021 Uiso 1 1 calc R
C00R C 0.7333(2) 0.41768(16) 0.56855(14) 0.0194(7) Uani 1 1 d .
H00R H 0.7032 0.4435 0.6024 0.023 Uiso 1 1 calc R
C00S C 0.4353(2) 0.41749(16) 0.26526(15) 0.0168(6) Uani 1 1 d .
C00T C 0.9269(2) 0.70428(16) 0.18914(15) 0.0195(7) Uani 1 1 d .
H00E H 0.9216 0.7187 0.1438 0.029 Uiso 1 1 calc GR
H00F H 0.9534 0.7464 0.2155 0.029 Uiso 1 1 calc GR
H00G H 0.8561 0.6897 0.2015 0.029 Uiso 1 1 calc GR
C00U C 0.8239(2) 0.34006(15) 0.46772(14) 0.0165(6) Uani 1 1 d .
C00V C 1.0077(2) 0.42248(16) 0.18282(15) 0.0185(6) Uani 1 1 d .
H00H H 0.9516 0.4097 0.2109 0.028 Uiso 1 1 calc GR
H00I H 1.0688 0.3891 0.1915 0.028 Uiso 1 1 calc GR
H00J H 0.9798 0.4173 0.1380 0.028 Uiso 1 1 calc GR
C00W C 0.4158(2) 0.42451(16) 0.14550(15) 0.0172(6) Uani 1 1 d .
C00X C 1.1861(2) 0.59172(18) 0.23363(14) 0.0205(7) Uani 1 1 d .
H00X H 1.2578 0.6011 0.2496 0.025 Uiso 1 1 calc R
C00Y C 0.7224(2) 0.44783(16) 0.50622(14) 0.0160(6) Uani 1 1 d .
C00Z C 0.3574(2) 0.35938(16) 0.26219(16) 0.0214(7) Uani 1 1 d .
H00Z H 0.3378 0.3373 0.3007 0.026 Uiso 1 1 calc R
C010 C 0.4845(2) 0.44445(17) 0.33037(15) 0.0219(7) Uani 1 1 d .
H01A H 0.5626 0.4455 0.3301 0.033 Uiso 1 1 calc GR
H01B H 0.4641 0.4106 0.3640 0.033 Uiso 1 1 calc GR
H01C H 0.4582 0.4945 0.3387 0.033 Uiso 1 1 calc GR
C011 C 0.8318(2) 0.31160(16) 0.53131(15) 0.0209(7) Uani 1 1 d .
H011 H 0.8674 0.2658 0.5400 0.025 Uiso 1 1 calc R
C012 C 0.8514(2) 0.49304(17) -0.02830(13) 0.0183(6) Uani 1 1 d .
H01D H 0.8988 0.5239 -0.0531 0.022 Uiso 1 1 calc R
H01E H 0.7765 0.5088 -0.0392 0.022 Uiso 1 1 calc R
C013 C 0.7876(2) 0.35025(17) 0.58211(15) 0.0223(7) Uani 1 1 d .
H013 H 0.7945 0.3310 0.6245 0.027 Uiso 1 1 calc R
C014 C 0.8694(2) 0.29621(16) 0.41340(15) 0.0227(7) Uani 1 1 d .
H01F H 0.8109 0.2807 0.3825 0.034 Uiso 1 1 calc GR
H01G H 0.9072 0.2523 0.4311 0.034 Uiso 1 1 calc GR
H01H H 0.9193 0.3276 0.3919 0.034 Uiso 1 1 calc GR
C015 C 0.7142(2) 0.68117(16) 0.06367(15) 0.0190(7) Uani 1 1 d .
H01I H 0.7138 0.6879 0.1106 0.023 Uiso 1 1 calc R
H01J H 0.6438 0.6612 0.0471 0.023 Uiso 1 1 calc R
C016 C 1.1250(2) 0.42029(17) 0.37810(16) 0.0236(7) Uani 1 1 d .
H01K H 1.1565 0.4467 0.3433 0.035 Uiso 1 1 calc GR
H01L H 1.1021 0.3707 0.3633 0.035 Uiso 1 1 calc GR
H01M H 1.1783 0.4157 0.4148 0.035 Uiso 1 1 calc GR
C017 C 0.8648(3) 0.41062(17) -0.04497(15) 0.0261(7) Uani 1 1 d .
H01N H 0.8489 0.4035 -0.0912 0.039 Uiso 1 1 calc GR
H01O H 0.8154 0.3807 -0.0216 0.039 Uiso 1 1 calc GR
H01P H 0.9385 0.3951 -0.0327 0.039 Uiso 1 1 calc GR
C018 C 0.7006(3) 0.34330(17) 0.23466(15) 0.0246(7) Uani 1 1 d .
H01Q H 0.6937 0.3713 0.2743 0.037 Uiso 1 1 calc GR
H01R H 0.7625 0.3101 0.2404 0.037 Uiso 1 1 calc GR
H01S H 0.6357 0.3139 0.2245 0.037 Uiso 1 1 calc GR
C019 C 0.4472(2) 0.45798(19) 0.08242(15) 0.0266(8) Uani 1 1 d .
H01T H 0.4317 0.5113 0.0818 0.040 Uiso 1 1 calc GR
H01U H 0.4061 0.4339 0.0464 0.040 Uiso 1 1 calc GR
H01V H 0.5238 0.4502 0.0787 0.040 Uiso 1 1 calc GR
C01A C 0.8958(2) 0.63142(16) 0.34863(15) 0.0212(7) Uani 1 1 d .
H01W H 0.8587 0.6403 0.3057 0.025 Uiso 1 1 calc R
H01X H 0.9697 0.6149 0.3429 0.025 Uiso 1 1 calc R
C01B C 0.6587(2) 0.51976(17) 0.49177(15) 0.0214(7) Uani 1 1 d .
H01Y H 0.7053 0.5569 0.4740 0.032 Uiso 1 1 calc GR
H H 0.6324 0.5388 0.5314 0.032 Uiso 1 1 calc GR
HA H 0.5980 0.5094 0.4606 0.032 Uiso 1 1 calc GR
C01C C 0.3092(2) 0.33429(16) 0.20277(17) 0.0251(7) Uani 1 1 d .
H01Z H 0.2576 0.2956 0.2014 0.030 Uiso 1 1 calc R
C01D C 0.3380(2) 0.36707(17) 0.14544(16) 0.0234(7) Uani 1 1 d .
H01 H 0.3045 0.3504 0.1057 0.028 Uiso 1 1 calc R
C01E C 0.7351(3) 0.75524(17) 0.03162(16) 0.0275(7) Uani 1 1 d .
H0AA H 0.7296 0.7488 -0.0150 0.041 Uiso 1 1 calc GR
HB H 0.8070 0.7728 0.0460 0.041 Uiso 1 1 calc GR
HC H 0.6821 0.7917 0.0433 0.041 Uiso 1 1 calc GR
C01F C 0.8978(3) 0.70259(17) 0.38838(16) 0.0278(8) Uani 1 1 d .
H1AA H 0.9401 0.7404 0.3682 0.042 Uiso 1 1 calc GR
HD H 0.9299 0.6923 0.4317 0.042 Uiso 1 1 calc GR
HE H 0.8245 0.7207 0.3908 0.042 Uiso 1 1 calc GR
C01G C 0.5171(2) 0.6829(2) 0.38515(16) 0.0302(8) Uani 1 1 d .
H2AA H 0.4970 0.7319 0.3678 0.045 Uiso 1 1 calc GR
HF H 0.5646 0.6888 0.4243 0.045 Uiso 1 1 calc GR
HG H 0.4526 0.6559 0.3951 0.045 Uiso 1 1 calc GR
C01H C 0.7181(3) 0.35385(17) 0.11998(16) 0.0334(8) Uani 1 1 d .
H3AA H 0.6527 0.3243 0.1128 0.050 Uiso 1 1 calc GR
HH H 0.7805 0.3209 0.1226 0.050 Uiso 1 1 calc GR
HI H 0.7229 0.3886 0.0843 0.050 Uiso 1 1 calc GR
C01I C 0.4240(3) 0.70699(17) 0.15786(17) 0.0304(8) Uani 1 1 d .
H4AA H 0.4788 0.7366 0.1832 0.036 Uiso 1 1 calc R
HJ H 0.3549 0.7134 0.1770 0.036 Uiso 1 1 calc R
C01J C 0.4138(3) 0.7339(2) 0.08910(19) 0.0391(9) Uani 1 1 d .
H5AA H 0.3616 0.7031 0.0638 0.059 Uiso 1 1 calc GR
HK H 0.4835 0.7303 0.0712 0.059 Uiso 1 1 calc GR
HL H 0.3898 0.7856 0.0878 0.059 Uiso 1 1 calc GR

loop_
_atom_site_aniso_label
_atom_site_aniso_U_11
_atom_site_aniso_U_22
_atom_site_aniso_U_33
_atom_site_aniso_U_23
_atom_site_aniso_U_13
_atom_site_aniso_U_12
Ti01 0.0086(2) 0.0112(3) 0.0081(3) -0.0001(2) -0.00078(18) 0.00066(18)
P002 0.0113(3) 0.0126(4) 0.0086(4) 0.0000(3) -0.0007(3) 0.0003(3)
P003 0.0115(3) 0.0170(4) 0.0085(4) 0.0002(3) -0.0017(3) 0.0005(3)
P004 0.0105(3) 0.0146(4) 0.0121(4) -0.0021(3) -0.0022(3) 0.0027(3)
O005 0.0165(10) 0.0116(10) 0.0128(11) -0.0015(8) 0.0001(8) 0.0004(7)
O006 0.0129(9) 0.0155(10) 0.0090(10) -0.0002(8) -0.0023(7) 0.0018(7)
O007 0.0136(9) 0.0189(10) 0.0091(10) -0.0016(8) -0.0005(7) 0.0025(8)
O008 0.0128(9) 0.0194(10) 0.0097(10) 0.0016(8) -0.0014(7) 0.0007(8)
O009 0.0120(9) 0.0232(11) 0.0110(10) 0.0010(9) -0.0050(8) 0.0004(8)
O00A 0.0184(10) 0.0165(10) 0.0125(11) 0.0022(8) -0.0003(8) 0.0009(8)
O00B 0.0125(9) 0.0230(11) 0.0137(11) -0.0090(9) -0.0006(8) 0.0017(8)
O00C 0.0187(10) 0.0187(11) 0.0120(11) -0.0002(8) 0.0006(8) -0.0021(8)
O00D 0.0170(10) 0.0190(11) 0.0180(11) -0.0026(9) -0.0082(8) 0.0086(8)
N00E 0.0082(11) 0.0124(12) 0.0101(12) 0.0003(10) -0.0014(9) -0.0005(9)
N00F 0.0165(12) 0.0197(13) 0.0119(13) -0.0008(11) -0.0035(10) -0.0020(10)
N00G 0.0048(10) 0.0176(13) 0.0120(12) -0.0007(10) -0.0010(8) 0.0003(9)
N00H 0.0146(12) 0.0132(12) 0.0176(14) -0.0025(10) 0.0036(10) -0.0008(9)
C00I 0.0132(13) 0.0201(15) 0.0087(14) 0.0006(12) 0.0002(10) -0.0001(11)
C00J 0.0068(12) 0.0123(14) 0.0226(17) -0.0041(12) 0.0001(11) 0.0021(10)
C00K 0.0122(13) 0.0179(15) 0.0047(14) -0.0006(11) 0.0001(10) -0.0025(10)
C00L 0.0175(14) 0.0224(16) 0.0150(16) -0.0051(13) -0.0060(12) -0.0029(12)
C00M 0.0189(14) 0.0166(15) 0.0073(14) 0.0020(12) 0.0020(11) -0.0021(11)
C00N 0.0117(14) 0.0304(18) 0.0151(16) 0.0012(13) -0.0019(11) 0.0034(12)
C00O 0.0197(15) 0.0243(16) 0.0115(15) -0.0014(13) 0.0000(12) -0.0103(12)
C00P 0.0140(14) 0.0183(15) 0.0123(15) -0.0001(12) -0.0017(11) -0.0074(11)
C00Q 0.0155(14) 0.0218(16) 0.0144(16) 0.0035(13) -0.0067(11) -0.0034(11)
C00R 0.0239(16) 0.0221(16) 0.0128(16) -0.0043(13) 0.0046(12) -0.0079(12)
C00S 0.0103(13) 0.0167(15) 0.0234(17) -0.0012(13) 0.0009(12) 0.0020(11)
C00T 0.0246(16) 0.0151(15) 0.0186(17) -0.0043(13) 0.0011(13) -0.0039(12)
C00U 0.0153(14) 0.0155(15) 0.0184(16) 0.0007(13) 0.0005(11) -0.0079(11)
C00V 0.0166(14) 0.0205(16) 0.0183(16) 0.0003(13) 0.0004(12) 0.0034(11)
C00W 0.0082(13) 0.0215(16) 0.0217(17) -0.0089(13) -0.0005(11) 0.0029(11)
C00X 0.0123(14) 0.0356(19) 0.0129(16) 0.0008(14) -0.0024(11) -0.0070(12)
C00Y 0.0122(13) 0.0193(15) 0.0166(16) -0.0006(13) 0.0013(11) -0.0072(11)
C00Z 0.0156(14) 0.0177(16) 0.0311(19) 0.0051(14) 0.0029(13) 0.0031(12)
C010 0.0192(15) 0.0270(17) 0.0199(17) 0.0027(14) 0.0030(12) -0.0052(12)
C011 0.0240(16) 0.0158(15) 0.0225(18) 0.0041(13) -0.0020(13) -0.0042(12)
C012 0.0158(14) 0.0307(17) 0.0078(14) -0.0011(13) -0.0021(11) 0.0001(12)
C013 0.0293(17) 0.0234(17) 0.0135(16) 0.0040(13) -0.0022(13) -0.0105(13)
C014 0.0239(16) 0.0179(16) 0.0265(19) 0.0027(14) 0.0034(13) -0.0010(12)
C015 0.0207(15) 0.0191(16) 0.0166(17) 0.0030(13) -0.0024(12) 0.0073(12)
C016 0.0174(15) 0.0212(16) 0.0305(19) 0.0020(14) -0.0085(13) -0.0003(12)
C017 0.0341(18) 0.0282(18) 0.0170(17) -0.0076(14) 0.0069(14) -0.0103(14)
C018 0.0355(18) 0.0150(16) 0.0232(18) 0.0042(14) 0.0015(14) 0.0005(13)
C019 0.0169(15) 0.044(2) 0.0176(17) -0.0119(15) -0.0041(12) -0.0079(14)
C01A 0.0250(16) 0.0186(16) 0.0202(17) 0.0053(13) 0.0026(13) -0.0034(12)
C01B 0.0209(15) 0.0279(18) 0.0158(16) -0.0022(14) 0.0039(12) -0.0013(13)
C01C 0.0143(15) 0.0162(16) 0.045(2) -0.0065(15) 0.0024(14) -0.0031(12)
C01D 0.0150(15) 0.0246(17) 0.0297(19) -0.0113(15) -0.0038(13) -0.0020(12)
C01E 0.041(2) 0.0217(17) 0.0182(18) 0.0030(14) -0.0070(14) 0.0029(14)
C01F 0.0337(18) 0.0217(17) 0.027(2) 0.0012(14) -0.0035(14) -0.0020(13)
C01G 0.0218(16) 0.045(2) 0.0236(19) -0.0174(16) 0.0014(14) -0.0030(14)
C01H 0.064(2) 0.0158(17) 0.0233(19) -0.0066(15) 0.0182(17) -0.0090(15)
C01I 0.0322(18) 0.0221(18) 0.035(2) -0.0019(15) -0.0091(15) 0.0124(14)
C01J 0.0308(19) 0.037(2) 0.050(3) 0.0164(19) 0.0057(17) 0.0152(15)

loop_
_atom_type_symbol
_atom_type_description
_atom_type_scat_dispersion_real
_atom_type_scat_dispersion_imag
_atom_type_scat_source
C C 0.0033 0.0016 'International Tables Vol C Tables 4.2.6.8 and 6.1.1.4'
H H 0.0000 0.0000 'International Tables Vol C Tables 4.2.6.8 and 6.1.1.4'
N N 0.0061 0.0033 'International Tables Vol C Tables 4.2.6.8 and 6.1.1.4'
O O 0.0106 0.0060 'International Tables Vol C Tables 4.2.6.8 and 6.1.1.4'
P P 0.1023 0.0942 'International Tables Vol C Tables 4.2.6.8 and 6.1.1.4'
Ti Ti 0.2776 0.4457 'International Tables Vol C Tables 4.2.6.8 and 6.1.1.4'

loop_
_geom_angle_atom_site_label_1
_geom_angle_atom_site_label_2
_geom_angle_atom_site_label_3
_geom_angle
P002 Ti01 P004 108.48(3)
O005 Ti01 P002 87.58(5)
O005 Ti01 P004 33.17(5)
O006 Ti01 P002 33.72(5)
O006 Ti01 P004 91.77(5)
O006 Ti01 O005 87.96(7)
O006 Ti01 N00E 69.20(8)
O006 Ti01 N00G 95.95(8)
O008 Ti01 P002 126.79(6)
O008 Ti01 P004 97.52(6)
O008 Ti01 O005 90.49(8)
O008 Ti01 O006 160.49(8)
O008 Ti01 N00E 91.31(8)
O008 Ti01 N00G 101.58(8)
N00E Ti01 P002 35.48(6)
N00E Ti01 P004 119.36(6)
N00E Ti01 O005 87.32(7)
N00G Ti01 P002 126.48(7)
N00G Ti01 P004 35.49(6)
N00G Ti01 O005 68.66(8)
N00G Ti01 N00E 152.56(9)
N00H Ti01 P002 100.93(7)
N00H Ti01 P004 129.53(7)
N00H Ti01 O005 162.50(8)
N00H Ti01 O006 90.77(9)
N00H Ti01 O008 96.38(9)
N00H Ti01 N00E 108.52(9)
N00H Ti01 N00G 94.14(9)
O006 P002 Ti01 48.30(7)
O006 P002 O007 114.89(10)
O006 P002 O00A 109.77(10)
O006 P002 N00E 100.59(11)
O007 P002 Ti01 126.76(8)
O007 P002 O00A 101.90(10)
O007 P002 N00E 110.86(11)
O00A P002 Ti01 131.01(8)
O00A P002 N00E 119.50(11)
N00E P002 Ti01 52.30(8)
O008 P003 O009 102.40(10)
O008 P003 O00C 107.55(10)
O009 P003 O00C 104.05(10)
N00F P003 O008 111.73(11)
N00F P003 O009 118.01(12)
N00F P003 O00C 112.14(12)
O005 P004 Ti01 53.34(7)
O005 P004 O00B 111.44(10)
O005 P004 O00D 115.81(11)
O005 P004 N00G 101.98(10)
O00B P004 Ti01 131.64(8)
O00B P004 N00G 117.09(11)
O00D P004 Ti01 126.74(8)
O00D P004 O00B 101.54(10)
O00D P004 N00G 109.61(11)
N00G P004 Ti01 48.65(7)
P004 O005 Ti01 93.49(9)
P002 O006 Ti01 97.98(9)
C012 O007 P002 122.67(16)
P003 O008 Ti01 174.67(13)
C00Q O009 P003 119.16(17)
C015 O00A P002 118.26(17)
C00L O00B P004 118.97(16)
C01A O00C P003 118.42(17)
C01I O00D P004 121.20(18)
P002 N00E Ti01 92.22(10)
C00K N00E Ti01 138.73(17)
C00K N00E P002 128.34(18)
C00P N00F P003 133.70(19)
P004 N00G Ti01 95.86(10)
C00J N00G Ti01 133.67(17)
C00J N00G P004 130.25(17)
C018 N00H Ti01 121.30(19)
C01H N00H Ti01 128.9(2)
C01H N00H C018 109.5(2)
C00K C00I C00V 121.3(2)
C00N C00I C00K 118.6(3)
C00N C00I C00V 120.1(2)
C00S C00J N00G 119.9(2)
C00S C00J C00W 121.1(2)
C00W C00J N00G 119.0(3)
C00I C00K N00E 119.3(2)
C00I C00K C00M 120.6(2)
C00M C00K N00E 120.1(2)
O00B C00L H00A 110.2
O00B C00L H00B 110.2
O00B C00L C01G 107.7(2)
H00A C00L H00B 108.5
C01G C00L H00A 110.2
C01G C00L H00B 110.2
C00K C00M C00T 121.1(2)
C00O C00M C00K 118.8(3)
C00O C00M C00T 120.1(2)
C00I C00N H00N 119.2
C00X C00N C00I 121.6(3)
C00X C00N H00N 119.2
C00M C00O H00O 119.2
C00M C00O C00X 121.6(3)
C00X C00O H00O 119.2
N00F C00P C00U 120.3(3)
N00F C00P C00Y 120.0(2)
C00U C00P C00Y 119.5(3)
O009 C00Q H00C 110.3
O009 C00Q H00D 110.3
O009 C00Q C016 107.2(2)
H00C C00Q H00D 108.5
C016 C00Q H00C 110.3
C016 C00Q H00D 110.3
C00Y C00R H00R 119.1
C00Y C00R C013 121.8(3)
C013 C00R H00R 119.1
C00J C00S C010 121.7(2)
C00Z C00S C00J 118.4(3)
C00Z C00S C010 119.8(3)
C00M C00T H00E 109.5
C00M C00T H00F 109.5
C00M C00T H00G 109.5
H00E C00T H00F 109.5
H00E C00T H00G 109.5
H00F C00T H00G 109.5
C00P C00U C014 120.7(3)
C011 C00U C00P 118.9(3)
C011 C00U C014 120.4(3)
C00I C00V H00H 109.5
C00I C00V H00I 109.5
C00I C00V H00J 109.5
H00H C00V H00I 109.5
H00H C00V H00J 109.5
H00I C00V H00J 109.5
C00J C00W C019 121.4(3)
C01D C00W C00J 118.0(3)
C01D C00W C019 120.6(3)
C00N C00X C00O 118.8(3)
C00N C00X H00X 120.6
C00O C00X H00X 120.6
C00P C00Y C01B 119.6(3)
C00R C00Y C00P 119.3(3)
C00R C00Y C01B 121.1(3)
C00S C00Z H00Z 119.4
C01C C00Z C00S 121.1(3)
C01C C00Z H00Z 119.4
C00S C010 H01A 109.5
C00S C010 H01B 109.5
C00S C010 H01C 109.5
H01A C010 H01B 109.5
H01A C010 H01C 109.5
H01B C010 H01C 109.5
C00U C011 H011 119.3
C013 C011 C00U 121.4(3)
C013 C011 H011 119.3
O007 C012 H01D 110.1
O007 C012 H01E 110.1
O007 C012 C017 108.1(2)
H01D C012 H01E 108.4
C017 C012 H01D 110.1
C017 C012 H01E 110.1
C00R C013 C011 118.9(3)
C00R C013 H013 120.6
C011 C013 H013 120.6
C00U C014 H01F 109.5
C00U C014 H01G 109.5
C00U C014 H01H 109.5
H01F C014 H01G 109.5
H01F C014 H01H 109.5
H01G C014 H01H 109.5
O00A C015 H01I 110.1
O00A C015 H01J 110.1
O00A C015 C01E 108.0(2)
H01I C015 H01J 108.4
C01E C015 H01I 110.1
C01E C015 H01J 110.1
C00Q C016 H01K 109.5
C00Q C016 H01L 109.5
C00Q C016 H01M 109.5
H01K C016 H01L 109.5
H01K C016 H01M 109.5
H01L C016 H01M 109.5
C012 C017 H01N 109.5
C012 C017 H01O 109.5
C012 C017 H01P 109.5
H01N C017 H01O 109.5
H01N C017 H01P 109.5
H01O C017 H01P 109.5
N00H C018 H01Q 109.5
N00H C018 H01R 109.5
N00H C018 H01S 109.5
H01Q C018 H01R 109.5
H01Q C018 H01S 109.5
H01R C018 H01S 109.5
C00W C019 H01T 109.5
C00W C019 H01U 109.5
C00W C019 H01V 109.5
H01T C019 H01U 109.5
H01T C019 H01V 109.5
H01U C019 H01V 109.5
O00C C01A H01W 110.1
O00C C01A H01X 110.1
O00C C01A C01F 108.1(2)
H01W C01A H01X 108.4
C01F C01A H01W 110.1
C01F C01A H01X 110.1
C00Y C01B H01Y 109.5
C00Y C01B H 109.5
C00Y C01B HA 109.5
H01Y C01B H 109.5
H01Y C01B HA 109.5
H C01B HA 109.5
C00Z C01C H01Z 120.2
C01D C01C C00Z 119.6(3)
C01D C01C H01Z 120.2
C00W C01D H01 119.1
C01C C01D C00W 121.8(3)
C01C C01D H01 119.1
C015 C01E H0AA 109.5
C015 C01E HB 109.5
C015 C01E HC 109.5
H0AA C01E HB 109.5
H0AA C01E HC 109.5
HB C01E HC 109.5
C01A C01F H1AA 109.5
C01A C01F HD 109.5
C01A C01F HE 109.5
H1AA C01F HD 109.5
H1AA C01F HE 109.5
HD C01F HE 109.5
C00L C01G H2AA 109.5
C00L C01G HF 109.5
C00L C01G HG 109.5
H2AA C01G HF 109.5
H2AA C01G HG 109.5
HF C01G HG 109.5
N00H C01H H3AA 109.5
N00H C01H HH 109.5
N00H C01H HI 109.5
H3AA C01H HH 109.5
H3AA C01H HI 109.5
HH C01H HI 109.5
O00D C01I H4AA 109.8
O00D C01I HJ 109.8
O00D C01I C01J 109.6(3)
H4AA C01I HJ 108.2
C01J C01I H4AA 109.8
C01J C01I HJ 109.8
C01I C01J H5AA 109.5
C01I C01J HK 109.5
C01I C01J HL 109.5
H5AA C01J HK 109.5
H5AA C01J HL 109.5
HK C01J HL 109.5

loop_
_geom_bond_atom_site_label_1
_geom_bond_atom_site_label_2
_geom_bond_distance
Ti01 O005 2.2022(18)
Ti01 O006 2.0492(19)
Ti01 O008 1.8909(19)
Ti01 N00E 2.152(2)
Ti01 N00G 2.068(2)
Ti01 N00H 1.889(2)
P002 O006 1.5237(18)
P002 O007 1.5612(19)
P002 O00A 1.5765(19)
P002 N00E 1.579(2)
P003 O008 1.5302(19)
P003 O009 1.5890(19)
P003 O00C 1.595(2)
P003 N00F 1.528(2)
P004 O005 1.5021(19)
P004 O00B 1.5783(19)
P004 O00D 1.5682(19)
P004 N00G 1.599(2)
O007 C012 1.466(3)
O009 C00Q 1.461(3)
O00A C015 1.466(3)
O00B C00L 1.468(3)
O00C C01A 1.456(3)
O00D C01I 1.462(3)
N00E C00K 1.433(3)
N00F C00P 1.400(4)
N00G C00J 1.435(3)
N00H C018 1.464(4)
N00H C01H 1.458(4)
C00I C00K 1.401(4)
C00I C00N 1.396(4)
C00I C00V 1.508(4)
C00J C00S 1.403(4)
C00J C00W 1.411(4)
C00K C00M 1.405(4)
C00L H00A 0.9700
C00L H00B 0.9700
C00L C01G 1.493(4)
C00M C00O 1.386(4)
C00M C00T 1.511(4)
C00N H00N 0.9300
C00N C00X 1.384(4)
C00O H00O 0.9300
C00O C00X 1.389(4)
C00P C00U 1.412(4)
C00P C00Y 1.412(4)
C00Q H00C 0.9700
C00Q H00D 0.9700
C00Q C016 1.502(4)
C00R H00R 0.9300
C00R C00Y 1.381(4)
C00R C013 1.382(4)
C00S C00Z 1.401(4)
C00S C010 1.498(4)
C00T H00E 0.9600
C00T H00F 0.9600
C00T H00G 0.9600
C00U C011 1.393(4)
C00U C014 1.501(4)
C00V H00H 0.9600
C00V H00I 0.9600
C00V H00J 0.9600
C00W C019 1.500(4)
C00W C01D 1.393(4)
C00X H00X 0.9300
C00Y C01B 1.508(4)
C00Z H00Z 0.9300
C00Z C01C 1.384(4)
C010 H01A 0.9600
C010 H01B 0.9600
C010 H01C 0.9600
C011 H011 0.9300
C011 C013 1.391(4)
C012 H01D 0.9700
C012 H01E 0.9700
C012 C017 1.506(4)
C013 H013 0.9300
C014 H01F 0.9600
C014 H01G 0.9600
C014 H01H 0.9600
C015 H01I 0.9700
C015 H01J 0.9700
C015 C01E 1.495(4)
C016 H01K 0.9600
C016 H01L 0.9600
C016 H01M 0.9600
C017 H01N 0.9600
C017 H01O 0.9600
C017 H01P 0.9600
C018 H01Q 0.9600
C018 H01R 0.9600
C018 H01S 0.9600
C019 H01T 0.9600
C019 H01U 0.9600
C019 H01V 0.9600
C01A H01W 0.9700
C01A H01X 0.9700
C01A C01F 1.497(4)
C01B H01Y 0.9600
C01B H 0.9600
C01B HA 0.9600
C01C H01Z 0.9300
C01C C01D 1.381(5)
C01D H01 0.9300
C01E H0AA 0.9600
C01E HB 0.9600
C01E HC 0.9600
C01F H1AA 0.9600
C01F HD 0.9600
C01F HE 0.9600
C01G H2AA 0.9600
C01G HF 0.9600
C01G HG 0.9600
C01H H3AA 0.9600
C01H HH 0.9600
C01H HI 0.9600
C01I H4AA 0.9700
C01I HJ 0.9700
C01I C01J 1.483(5)
C01J H5AA 0.9600
C01J HK 0.9600
C01J HL 0.9600

loop_
_geom_torsion_atom_site_label_1
_geom_torsion_atom_site_label_2
_geom_torsion_atom_site_label_3
_geom_torsion_atom_site_label_4
_geom_torsion
Ti01 P002 O007 C012 121.14(18)
Ti01 P002 O00A C015 -12.6(2)
Ti01 P002 N00E C00K 171.8(3)
Ti01 P004 O00B C00L 27.3(2)
Ti01 P004 O00D C01I -133.7(2)
Ti01 P004 N00G C00J -175.0(3)
Ti01 N00E C00K C00I 72.5(3)
Ti01 N00E C00K C00M -105.7(3)
Ti01 N00G C00J C00S 97.4(3)
Ti01 N00G C00J C00W -79.7(3)
P002 Ti01 N00H C018 162.4(2)
P002 Ti01 N00H C01H -25.3(3)
P002 O007 C012 C017 -135.3(2)
P002 O00A C015 C01E 169.63(19)
P002 N00E C00K C00I -95.0(3)
P002 N00E C00K C00M 86.8(3)
P003 O009 C00Q C016 165.46(19)
P003 O00C C01A C01F -179.02(19)
P003 N00F C00P C00U -90.8(3)
P003 N00F C00P C00Y 93.8(3)
P004 Ti01 N00H C018 -72.3(2)
P004 Ti01 N00H C01H 100.0(2)
P004 O00B C00L C01G 170.7(2)
P004 O00D C01I C01J 138.8(2)
P004 N00G C00J C00S -89.5(3)
P004 N00G C00J C00W 93.4(3)
O005 Ti01 N00H C018 -79.6(4)
O005 Ti01 N00H C01H 92.7(4)
O005 P004 O00B C00L -32.1(2)
O005 P004 O00D C01I -71.5(2)
O005 P004 N00G Ti01 -1.07(12)
O005 P004 N00G C00J -176.1(2)
O006 Ti01 N00H C018 -165.2(2)
O006 Ti01 N00H C01H 7.0(3)
O006 P002 O007 C012 65.8(2)
O006 P002 O00A C015 38.8(2)
O006 P002 N00E Ti01 0.97(10)
O006 P002 N00E C00K 172.7(2)
O007 P002 O006 Ti01 118.06(10)
O007 P002 O00A C015 160.96(18)
O007 P002 N00E Ti01 -121.00(9)
O007 P002 N00E C00K 50.8(2)
O008 Ti01 N00H C018 33.0(2)
O008 Ti01 N00H C01H -154.8(3)
O008 P003 O009 C00Q 170.42(19)
O008 P003 O00C C01A -53.0(2)
O008 P003 N00F C00P 176.4(3)
O009 P003 O00C C01A 55.2(2)
O009 P003 N00F C00P 58.1(3)
O00A P002 O006 Ti01 -127.85(9)
O00A P002 O007 C012 -52.8(2)
O00A P002 N00E Ti01 121.03(10)
O00A P002 N00E C00K -67.2(3)
O00B P004 O005 Ti01 126.69(9)
O00B P004 O00D C01I 49.3(2)
O00B P004 N00G Ti01 -122.96(10)
O00B P004 N00G C00J 62.1(3)
O00C P003 O009 C00Q 58.5(2)
O00C P003 N00F C00P -62.8(3)
O00D P004 O005 Ti01 -117.93(10)
O00D P004 O00B C00L -155.98(19)
O00D P004 N00G Ti01 122.17(10)
O00D P004 N00G C00J -52.8(3)
N00E Ti01 N00H C018 126.5(2)
N00E Ti01 N00H C01H -61.2(3)
N00E P002 O006 Ti01 -1.02(11)
N00E P002 O007 C012 178.98(19)
N00E P002 O00A C015 -76.6(2)
N00E C00K C00M C00O 179.2(2)
N00E C00K C00M C00T -0.9(4)
N00F P003 O009 C00Q -66.5(2)
N00F P003 O00C C01A -176.18(19)
N00F C00P C00U C011 -177.7(2)
N00F C00P C00U C014 0.8(4)
N00F C00P C00Y C00R 178.4(2)
N00F C00P C00Y C01B -0.6(4)
N00G Ti01 N00H C018 -69.2(2)
N00G Ti01 N00H C01H 103.1(3)
N00G P004 O005 Ti01 1.00(11)
N00G P004 O00B C00L 84.7(2)
N00G P004 O00D C01I 173.8(2)
N00G C00J C00S C00Z -176.1(2)
N00G C00J C00S C010 4.4(4)
N00G C00J C00W C019 -2.5(4)
N00G C00J C00W C01D 176.8(2)
C00I C00K C00M C00O 1.0(4)
C00I C00K C00M C00T -179.1(3)
C00I C00N C00X C00O -0.5(4)
C00J C00S C00Z C01C -0.7(4)
C00J C00W C01D C01C -0.6(4)
C00K C00I C00N C00X 2.1(4)
C00K C00M C00O C00X 0.7(4)
C00M C00O C00X C00N -0.9(4)
C00N C00I C00K N00E 179.4(2)
C00N C00I C00K C00M -2.4(4)
C00P C00U C011 C013 0.3(4)
C00S C00J C00W C019 -179.6(3)
C00S C00J C00W C01D -0.3(4)
C00S C00Z C01C C01D -0.1(4)
C00T C00M C00O C00X -179.3(3)
C00U C00P C00Y C00R 2.9(4)
C00U C00P C00Y C01B -176.0(2)
C00U C011 C013 C00R 1.1(4)
C00V C00I C00K N00E -1.0(4)
C00V C00I C00K C00M 177.2(3)
C00V C00I C00N C00X -177.4(3)
C00W C00J C00S C00Z 0.9(4)
C00W C00J C00S C010 -178.6(2)
C00Y C00P C00U C011 -2.3(4)
C00Y C00P C00U C014 176.3(2)
C00Y C00R C013 C011 -0.4(4)
C00Z C01C C01D C00W 0.8(4)
C010 C00S C00Z C01C 178.8(3)
C013 C00R C00Y C00P -1.6(4)
C013 C00R C00Y C01B 177.4(3)
C014 C00U C011 C013 -178.3(3)
C019 C00W C01D C01C 178.7(3)
